data_7158875
loop_
_publ_author_name
'Hsueh, Nai-Chen'
'Chang, Meng-Yang'

_publ_section_title
;
 BF3&#x00B7;OEt2-Mediated Nucleophilic Fluorocyclization of Sulfonyl
 3-Methylene-oxabenzocyclooctan-6-ones. Diastereocontrolled Synthesis of
 Benzofused Fluorooxabicyclo[4.2.1]nonanes
;
_journal_name_full 'Organic &amp; Biomolecular Chemistry'
_journal_paper_doi 10.1039/D2OB01459A
_journal_year 2022
_chemical_formula_moiety 'C19 H18 Cl F O3 S'
_chemical_formula_sum 'C19 H18 Cl F O3 S'
_chemical_formula_weight 380.84
_space_group_crystal_system monoclinic
_space_group_IT_number 14
_space_group_name_Hall '-P 2ybc'
_space_group_name_H-M_alt 'P 1 21/c 1'
_atom_sites_solution_hydrogens geom
_atom_sites_solution_primary iterative
_atom_sites_solution_secondary difmap
_audit_creation_date 2020-02-19
_audit_creation_method
;
Olex2 1.2
(compiled 2018.05.29 svn.r3508 for OlexSys, GUI svn.r5506)
;
_audit_update_record
;
2020-05-11 deposited with the CCDC.	2022-09-08 downloaded from the CCDC.
;
_cell_angle_alpha 90.00
_cell_angle_beta 106.409(2)
_cell_angle_gamma 90.00
_cell_formula_units_Z 4
_cell_length_a 14.9529(3)
_cell_length_b 7.52540(10)
_cell_length_c 15.8144(3)
_cell_measurement_reflns_used 18945
_cell_measurement_temperature 113(2)
_cell_measurement_theta_max 26.9380
_cell_measurement_theta_min 2.6480
_cell_volume 1707.06(6)
_computing_cell_refinement 'CrysAlisPro 1.171.41.36a (Rigaku OD, 2019)'
_computing_data_collection 'CrysAlisPro 1.171.41.36a (Rigaku OD, 2019)'
_computing_data_reduction 'CrysAlisPro 1.171.41.36a (Rigaku OD, 2019)'
_computing_molecular_graphics 'Olex2 (Dolomanov et al., 2009)'
_computing_publication_material 'Olex2 (Dolomanov et al., 2009)'
_computing_structure_refinement 'XL (Sheldrick, 2008)'
_computing_structure_solution 'olex2.solve (Bourhis et al., 2015)'
_diffrn_ambient_temperature 113(2)
_diffrn_detector 'Hybrid Pixel Array Detector'
_diffrn_detector_area_resol_mean 10.0000
_diffrn_measured_fraction_theta_full 1.000
_diffrn_measured_fraction_theta_max 1.000
_diffrn_measurement_details
;
List of Runs (angles in degrees, time in seconds):

  # Type    Start    End  Width  t~exp~   \w     \q     \k     \f   Frames
#--------------------------------------------------------------------------
  1  \w    -36.00   7.00   0.50    3.66    --   10.60 -79.00 -30.00   86
  2  \w     16.00  99.00   0.50    3.66    --   10.60  79.00  93.00  166
  3  \w    -43.00 -13.00   0.50    3.66    --  -10.90 -79.00 -30.00   60
  4  \w    -31.00  -6.00   0.50    3.66    --  -10.90  79.00  93.00   50
  5  \w     -3.00  23.00   0.50    3.66    --   10.60  82.00-180.00   52
  6  \w    -77.00 -51.00   0.50    3.66    --   10.60 -77.00   0.00   52
  7  \w     19.00 100.00   0.50    3.66    --   10.60  77.00-150.00  162
  8  \w     -9.00  37.00   0.50    3.66    --   10.60  82.00-120.00   92
  9  \w    -17.00 100.00   0.50    3.66    --   10.60  82.00 150.00  234
 10  \w     23.00  48.00   0.50    3.66    --   10.60  77.00 -90.00   50
 11  \w     19.00  91.00   0.50    3.66    --   10.60  82.00   0.00  144
 12  \w    -17.00 100.00   0.50    3.66    --   10.60  82.00  60.00  234
 13  \w    -50.00 -21.00   0.50    3.66    --  -10.90 -82.00 -90.00   58
 14  \w     54.00  79.00   0.50    3.66    --  -10.90  77.00 120.00   50
 15  \w    -33.00  -8.00   0.50    3.66    --  -10.90  57.00  60.00   50
 16  \w    -34.00  -8.00   0.50    3.66    --  -10.90  77.00 120.00   52
 17  \w    -31.00  79.00   0.50    3.66    --  -10.90  77.00  30.00  220
 18  \w    -14.00  17.00   0.50    3.66    --  -10.90 -82.00 -90.00   62
 19  \w    -33.00  53.00   0.50    3.66    --  -10.90  77.00 -60.00  172
 20  \w     22.00  72.00   0.50    3.66    --  -10.90  57.00  60.00  100
 21  \w    -50.00   8.00   0.50    3.66    --  -10.90 -77.00-150.00  116
;
_diffrn_measurement_device 'four-circle diffractometer'
_diffrn_measurement_device_type 'XtaLAB Pro II AFC12 (RINC): Kappa single'
_diffrn_measurement_method '\w scans'
_diffrn_orient_matrix_type 'CrysAlisPro convention (1999,Acta A55,543-557)'
_diffrn_orient_matrix_UB_11 -0.0393438000
_diffrn_orient_matrix_UB_12 -0.0294666000
_diffrn_orient_matrix_UB_13 -0.0337832000
_diffrn_orient_matrix_UB_21 0.0298885000
_diffrn_orient_matrix_UB_22 -0.0448796000
_diffrn_orient_matrix_UB_23 -0.0206734000
_diffrn_orient_matrix_UB_31 -0.0023312000
_diffrn_orient_matrix_UB_32 -0.0773961000
_diffrn_orient_matrix_UB_33 0.0248753000
_diffrn_radiation_monochromator mirror
_diffrn_radiation_probe x-ray
_diffrn_radiation_type MoK\a
_diffrn_radiation_wavelength 0.71073
_diffrn_reflns_av_R_equivalents 0.0313
_diffrn_reflns_av_unetI/netI 0.0181
_diffrn_reflns_limit_h_max 17
_diffrn_reflns_limit_h_min -18
_diffrn_reflns_limit_k_max 9
_diffrn_reflns_limit_k_min -9
_diffrn_reflns_limit_l_max 17
_diffrn_reflns_limit_l_min -19
_diffrn_reflns_number 31146
_diffrn_reflns_theta_full 26.00
_diffrn_reflns_theta_max 26.00
_diffrn_reflns_theta_min 2.66
_diffrn_source 'micro-focus sealed X-ray tube'
_diffrn_source_type 'Rigaku (Mo) X-ray Source'
_exptl_absorpt_coefficient_mu 0.372
_exptl_absorpt_correction_T_max 1.00000
_exptl_absorpt_correction_T_min 0.59484
_exptl_absorpt_correction_type multi-scan
_exptl_absorpt_process_details
;
CrysAlisPro 1.171.41.36a (Rigaku Oxford Diffraction, 2019)
Empirical absorption correction using spherical harmonics,
 implemented in SCALE3 ABSPACK scaling algorithm.
;
_exptl_crystal_colour 'clear light colourless'
_exptl_crystal_colour_lustre clear
_exptl_crystal_colour_modifier light
_exptl_crystal_colour_primary colourless
_exptl_crystal_density_diffrn 1.482
_exptl_crystal_density_method 'not measured'
_exptl_crystal_description block
_exptl_crystal_F_000 792
_exptl_crystal_size_max 0.2
_exptl_crystal_size_mid 0.2
_exptl_crystal_size_min 0.2
_refine_diff_density_max 0.300
_refine_diff_density_min -0.389
_refine_diff_density_rms 0.045
_refine_ls_extinction_method none
_refine_ls_goodness_of_fit_ref 1.062
_refine_ls_hydrogen_treatment constr
_refine_ls_matrix_type full
_refine_ls_number_parameters 227
_refine_ls_number_reflns 3362
_refine_ls_number_restraints 0
_refine_ls_restrained_S_all 1.062
_refine_ls_R_factor_all 0.0343
_refine_ls_R_factor_gt 0.0307
_refine_ls_shift/su_max 0.001
_refine_ls_shift/su_mean 0.000
_refine_ls_structure_factor_coef Fsqd
_refine_ls_weighting_details 'calc w=1/[\s^2^(Fo^2^)+(0.0338P)^2^+1.1332P] where P=(Fo^2^+2Fc^2^)/3'
_refine_ls_weighting_scheme calc
_refine_ls_wR_factor_gt 0.0783
_refine_ls_wR_factor_ref 0.0799
_reflns_number_gt 3062
_reflns_number_total 3362
_reflns_threshold_expression >2sigma(I)
_cod_data_source_file d2ob01459a2.cif
_cod_data_source_block nco115nb
_cod_original_cell_volume 1707.06(5)
_cod_database_code 7158875
_chemical_oxdiff_formula 'C19 H18 O3 Cl1 F1 S1'
_diffrn_oxdiff_digest_frames
;
017417dda8dd145a762ff1d34b10eab0d4000253299
;
_reflns_odcompleteness_completeness 99.76
_reflns_odcompleteness_iscentric 1
_reflns_odcompleteness_theta 26.32
_olex2_refinement_description
;
1. Fixed Uiso
 At 1.2 times of:
  All C(H) groups, All C(H,H) groups
 At 1.5 times of:
  All C(H,H,H) groups
2.a Ternary CH refined with riding coordinates:
 C7(H7), C8(H8)
2.b Secondary CH2 refined with riding coordinates:
 C9(H9A,H9B), C11(H11A,H11B), C12(H12A,H12B)
2.c Aromatic/amide H refined with riding coordinates:
 C2(H2), C3(H3), C5(H5), C14(H14), C15(H15), C17(H17), C18(H18)
2.d Idealised Me refined as rotating group:
 C19(H19A,H19B,H19C)
;
_olex2_submission_special_instructions 'No special instructions were received'
_oxdiff_exptl_absorpt_empirical_details
;
Empirical correction (ABSPACK) includes:
- Absorption correction using spherical harmonics
- Frame scaling
;
_oxdiff_exptl_absorpt_empirical_full_max 1.262
_oxdiff_exptl_absorpt_empirical_full_min 0.720

loop_
_space_group_symop_id
_space_group_symop_operation_xyz
1 'x, y, z'
2 '-x, y+1/2, -z+1/2'
3 '-x, -y, -z'
4 'x, -y-1/2, z-1/2'

loop_
_atom_site_label
_atom_site_type_symbol
_atom_site_fract_x
_atom_site_fract_y
_atom_site_fract_z
_atom_site_U_iso_or_equiv
_atom_site_adp_type
_atom_site_occupancy
_atom_site_calc_flag
_atom_site_disorder_assembly
_atom_site_disorder_group
_atom_site_refinement_flags_posn
Cl1 Cl 0.33207(3) 1.02666(6) 0.08997(3) 0.03320(13) Uani 1 d . . .
S1 S 0.81880(3) 0.87843(5) 0.23854(2) 0.01919(11) Uani 1 d . . .
F1 F 0.76035(7) 0.34226(15) 0.06076(7) 0.0352(3) Uani 1 d . . .
O1 O 0.59167(8) 0.42641(15) 0.18304(8) 0.0279(3) Uani 1 d . . .
O2 O 0.76810(8) 1.03451(15) 0.25123(7) 0.0251(3) Uani 1 d . . .
O3 O 0.87000(8) 0.88387(16) 0.17386(7) 0.0281(3) Uani 1 d . . .
C1 C 0.53242(11) 0.5694(2) 0.15735(10) 0.0219(3) Uani 1 d . . .
C2 C 0.44320(12) 0.5527(2) 0.16680(10) 0.0262(4) Uani 1 d . . .
H2 H 0.4249 0.4439 0.1874 0.031 Uiso 1 calc . . R
C3 C 0.38103(12) 0.6920(2) 0.14664(10) 0.0257(4) Uani 1 d . . .
H3 H 0.3199 0.6804 0.1529 0.031 Uiso 1 calc . . R
C4 C 0.40971(11) 0.8492(2) 0.11705(10) 0.0228(3) Uani 1 d . . .
C5 C 0.49893(11) 0.8694(2) 0.10876(10) 0.0195(3) Uani 1 d . . .
H5 H 0.5169 0.9791 0.0888 0.023 Uiso 1 calc . . R
C6 C 0.56232(11) 0.7297(2) 0.12957(9) 0.0185(3) Uani 1 d . . .
C7 C 0.66014(11) 0.7540(2) 0.12259(10) 0.0191(3) Uani 1 d . . .
H7 H 0.6694 0.8802 0.1072 0.023 Uiso 1 calc . . R
C8 C 0.73555(11) 0.7022(2) 0.21059(10) 0.0199(3) Uani 1 d . . .
H8 H 0.7048 0.6875 0.2587 0.024 Uiso 1 calc . . R
C9 C 0.77783(12) 0.5235(2) 0.19403(11) 0.0270(4) Uani 1 d . . .
H9A H 0.8420 0.5396 0.1894 0.032 Uiso 1 calc . . R
H9B H 0.7792 0.4379 0.2419 0.032 Uiso 1 calc . . R
C10 C 0.71235(12) 0.4599(2) 0.10653(11) 0.0280(4) Uani 1 d . . .
C11 C 0.63173(13) 0.3509(2) 0.11905(12) 0.0312(4) Uani 1 d . . .
H11A H 0.5830 0.3415 0.0619 0.037 Uiso 1 calc . . R
H11B H 0.6540 0.2294 0.1378 0.037 Uiso 1 calc . . R
C12 C 0.68315(12) 0.6294(2) 0.05474(11) 0.0247(4) Uani 1 d . . .
H12A H 0.6279 0.6096 0.0037 0.030 Uiso 1 calc . . R
H12B H 0.7345 0.6778 0.0335 0.030 Uiso 1 calc . . R
C13 C 0.89574(10) 0.8182(2) 0.34072(10) 0.0184(3) Uani 1 d . . .
C14 C 0.86882(11) 0.8455(2) 0.41731(10) 0.0206(3) Uani 1 d . . .
H14 H 0.8095 0.8947 0.4142 0.025 Uiso 1 calc . . R
C15 C 0.92988(11) 0.8001(2) 0.49777(10) 0.0231(3) Uani 1 d . . .
H15 H 0.9119 0.8179 0.5501 0.028 Uiso 1 calc . . R
C16 C 1.01732(11) 0.7286(2) 0.50343(11) 0.0233(3) Uani 1 d . . .
C17 C 1.04202(11) 0.7017(2) 0.42598(12) 0.0272(4) Uani 1 d . . .
H17 H 1.1012 0.6518 0.4289 0.033 Uiso 1 calc . . R
C18 C 0.98216(11) 0.7462(2) 0.34481(11) 0.0246(4) Uani 1 d . . .
H18 H 1.0001 0.7277 0.2924 0.030 Uiso 1 calc . . R
C19 C 1.08373(13) 0.6836(2) 0.59159(12) 0.0321(4) Uani 1 d . . .
H19A H 1.1291 0.7799 0.6103 0.048 Uiso 1 calc . . GR
H19B H 1.1165 0.5729 0.5868 0.048 Uiso 1 calc . . GR
H19C H 1.0488 0.6688 0.6351 0.048 Uiso 1 calc . . GR

loop_
_atom_site_aniso_label
_atom_site_aniso_U_11
_atom_site_aniso_U_22
_atom_site_aniso_U_33
_atom_site_aniso_U_23
_atom_site_aniso_U_13
_atom_site_aniso_U_12
Cl1 0.0311(2) 0.0364(2) 0.0334(2) 0.00364(18) 0.01142(19) 0.01234(18)
S1 0.0214(2) 0.0200(2) 0.01545(19) 0.00095(14) 0.00411(15) -0.00111(15)
F1 0.0290(5) 0.0434(6) 0.0283(5) -0.0149(5) 0.0003(4) 0.0146(5)
O1 0.0324(6) 0.0192(6) 0.0265(6) 0.0064(5) -0.0011(5) 0.0007(5)
O2 0.0272(6) 0.0212(6) 0.0234(6) -0.0001(5) 0.0012(5) 0.0025(5)
O3 0.0321(6) 0.0345(7) 0.0202(6) 0.0024(5) 0.0113(5) -0.0036(5)
C1 0.0271(8) 0.0195(8) 0.0147(7) 0.0014(6) -0.0011(6) -0.0019(6)
C2 0.0320(9) 0.0266(9) 0.0181(8) 0.0029(7) 0.0039(7) -0.0096(7)
C3 0.0248(8) 0.0342(9) 0.0184(8) -0.0010(7) 0.0064(7) -0.0052(7)
C4 0.0247(8) 0.0262(8) 0.0165(8) -0.0010(6) 0.0042(7) 0.0035(7)
C5 0.0252(8) 0.0190(8) 0.0133(7) 0.0000(6) 0.0036(6) -0.0015(6)
C6 0.0227(8) 0.0194(8) 0.0117(7) -0.0011(6) 0.0021(6) -0.0015(6)
C7 0.0223(8) 0.0187(7) 0.0142(7) 0.0020(6) 0.0020(6) 0.0013(6)
C8 0.0205(8) 0.0209(8) 0.0158(7) 0.0015(6) 0.0008(6) -0.0018(6)
C9 0.0268(9) 0.0212(8) 0.0261(9) 0.0006(7) -0.0037(7) 0.0030(7)
C10 0.0278(9) 0.0242(9) 0.0264(9) -0.0071(7) -0.0013(7) 0.0092(7)
C11 0.0344(10) 0.0176(8) 0.0316(10) -0.0043(7) -0.0069(8) 0.0050(7)
C12 0.0248(8) 0.0292(9) 0.0176(8) -0.0029(7) 0.0017(7) 0.0047(7)
C13 0.0184(7) 0.0177(7) 0.0180(8) -0.0001(6) 0.0033(6) -0.0020(6)
C14 0.0190(8) 0.0227(8) 0.0205(8) -0.0001(6) 0.0061(6) 0.0002(6)
C15 0.0261(8) 0.0242(8) 0.0183(8) -0.0009(6) 0.0051(7) -0.0020(7)
C16 0.0235(8) 0.0177(8) 0.0233(8) -0.0015(6) -0.0023(7) -0.0037(6)
C17 0.0187(8) 0.0268(9) 0.0337(9) -0.0050(7) 0.0033(7) 0.0013(7)
C18 0.0213(8) 0.0280(9) 0.0252(9) -0.0048(7) 0.0077(7) -0.0003(7)
C19 0.0308(9) 0.0252(9) 0.0301(9) -0.0012(7) -0.0080(8) -0.0006(7)

loop_
_atom_type_symbol
_atom_type_description
_atom_type_scat_dispersion_real
_atom_type_scat_dispersion_imag
_atom_type_scat_source
C C 0.0033 0.0016 'International Tables Vol C Tables 4.2.6.8 and 6.1.1.4'
H H 0.0000 0.0000 'International Tables Vol C Tables 4.2.6.8 and 6.1.1.4'
Cl Cl 0.1484 0.1585 'International Tables Vol C Tables 4.2.6.8 and 6.1.1.4'
F F 0.0171 0.0103 'International Tables Vol C Tables 4.2.6.8 and 6.1.1.4'
O O 0.0106 0.0060 'International Tables Vol C Tables 4.2.6.8 and 6.1.1.4'
S S 0.1246 0.1234 'International Tables Vol C Tables 4.2.6.8 and 6.1.1.4'

loop_
_geom_angle_atom_site_label_1
_geom_angle_atom_site_label_2
_geom_angle_atom_site_label_3
_geom_angle
_geom_angle_site_symmetry_1
_geom_angle_site_symmetry_3
_geom_angle_publ_flag
O2 S1 C8 106.38(7) . . ?
O2 S1 C13 108.37(7) . . ?
O3 S1 O2 118.76(7) . . ?
O3 S1 C8 108.55(7) . . ?
O3 S1 C13 108.60(7) . . ?
C13 S1 C8 105.39(7) . . ?
C1 O1 C11 117.61(12) . . ?
O1 C1 C2 116.99(14) . . ?
O1 C1 C6 121.93(14) . . ?
C2 C1 C6 120.89(15) . . ?
C1 C2 H2 119.6 . . ?
C3 C2 C1 120.81(15) . . ?
C3 C2 H2 119.6 . . ?
C2 C3 H3 120.8 . . ?
C2 C3 C4 118.38(15) . . ?
C4 C3 H3 120.8 . . ?
C3 C4 Cl1 119.32(13) . . ?
C3 C4 C5 121.63(15) . . ?
C5 C4 Cl1 119.05(13) . . ?
C4 C5 H5 119.8 . . ?
C4 C5 C6 120.31(14) . . ?
C6 C5 H5 119.8 . . ?
C1 C6 C7 122.00(14) . . ?
C5 C6 C1 117.95(14) . . ?
C5 C6 C7 120.05(13) . . ?
C6 C7 H7 109.7 . . ?
C6 C7 C8 111.89(12) . . ?
C6 C7 C12 112.98(13) . . ?
C8 C7 H7 109.7 . . ?
C12 C7 H7 109.7 . . ?
C12 C7 C8 102.77(12) . . ?
S1 C8 H8 109.4 . . ?
C7 C8 S1 108.07(10) . . ?
C7 C8 H8 109.4 . . ?
C9 C8 S1 113.55(11) . . ?
C9 C8 C7 106.99(12) . . ?
C9 C8 H8 109.4 . . ?
C8 C9 H9A 111.0 . . ?
C8 C9 H9B 111.0 . . ?
H9A C9 H9B 109.0 . . ?
C10 C9 C8 103.81(12) . . ?
C10 C9 H9A 111.0 . . ?
C10 C9 H9B 111.0 . . ?
F1 C10 C9 111.17(13) . . ?
F1 C10 C11 104.96(13) . . ?
F1 C10 C12 110.57(14) . . ?
C11 C10 C9 112.37(15) . . ?
C12 C10 C9 103.84(13) . . ?
C12 C10 C11 114.10(14) . . ?
O1 C11 C10 112.63(13) . . ?
O1 C11 H11A 109.1 . . ?
O1 C11 H11B 109.1 . . ?
C10 C11 H11A 109.1 . . ?
C10 C11 H11B 109.1 . . ?
H11A C11 H11B 107.8 . . ?
C7 C12 H12A 111.2 . . ?
C7 C12 H12B 111.2 . . ?
C10 C12 C7 102.94(13) . . ?
C10 C12 H12A 111.2 . . ?
C10 C12 H12B 111.2 . . ?
H12A C12 H12B 109.1 . . ?
C14 C13 S1 119.06(12) . . ?
C18 C13 S1 120.21(12) . . ?
C18 C13 C14 120.73(14) . . ?
C13 C14 H14 120.5 . . ?
C15 C14 C13 118.99(15) . . ?
C15 C14 H14 120.5 . . ?
C14 C15 H15 119.4 . . ?
C14 C15 C16 121.21(15) . . ?
C16 C15 H15 119.4 . . ?
C15 C16 C19 120.55(15) . . ?
C17 C16 C15 118.53(15) . . ?
C17 C16 C19 120.92(15) . . ?
C16 C17 H17 119.4 . . ?
C18 C17 C16 121.28(15) . . ?
C18 C17 H17 119.4 . . ?
C13 C18 H18 120.4 . . ?
C17 C18 C13 119.25(15) . . ?
C17 C18 H18 120.4 . . ?
C16 C19 H19A 109.5 . . ?
C16 C19 H19B 109.5 . . ?
C16 C19 H19C 109.5 . . ?
H19A C19 H19B 109.5 . . ?
H19A C19 H19C 109.5 . . ?
H19B C19 H19C 109.5 . . ?

loop_
_geom_bond_atom_site_label_1
_geom_bond_atom_site_label_2
_geom_bond_distance
_geom_bond_site_symmetry_2
_geom_bond_publ_flag
Cl1 C4 1.7417(17) . ?
S1 O2 1.4424(12) . ?
S1 O3 1.4410(11) . ?
S1 C8 1.7869(16) . ?
S1 C13 1.7578(16) . ?
F1 C10 1.4547(19) . ?
O1 C1 1.3802(19) . ?
O1 C11 1.431(2) . ?
C1 C2 1.389(2) . ?
C1 C6 1.399(2) . ?
C2 H2 0.9500 . ?
C2 C3 1.377(2) . ?
C3 H3 0.9500 . ?
C3 C4 1.384(2) . ?
C4 C5 1.385(2) . ?
C5 H5 0.9500 . ?
C5 C6 1.392(2) . ?
C6 C7 1.509(2) . ?
C7 H7 1.0000 . ?
C7 C8 1.573(2) . ?
C7 C12 1.535(2) . ?
C8 H8 1.0000 . ?
C8 C9 1.540(2) . ?
C9 H9A 0.9900 . ?
C9 H9B 0.9900 . ?
C9 C10 1.529(2) . ?
C10 C11 1.516(3) . ?
C10 C12 1.513(2) . ?
C11 H11A 0.9900 . ?
C11 H11B 0.9900 . ?
C12 H12A 0.9900 . ?
C12 H12B 0.9900 . ?
C13 C14 1.395(2) . ?
C13 C18 1.386(2) . ?
C14 H14 0.9500 . ?
C14 C15 1.383(2) . ?
C15 H15 0.9500 . ?
C15 C16 1.393(2) . ?
C16 C17 1.390(2) . ?
C16 C19 1.504(2) . ?
C17 H17 0.9500 . ?
C17 C18 1.383(2) . ?
C18 H18 0.9500 . ?
C19 H19A 0.9800 . ?
C19 H19B 0.9800 . ?
C19 H19C 0.9800 . ?

loop_
_geom_torsion_atom_site_label_1
_geom_torsion_atom_site_label_2
_geom_torsion_atom_site_label_3
_geom_torsion_atom_site_label_4
_geom_torsion
_geom_torsion_site_symmetry_1
_geom_torsion_site_symmetry_2
_geom_torsion_site_symmetry_3
_geom_torsion_site_symmetry_4
_geom_torsion_publ_flag
Cl1 C4 C5 C6 -179.73(11) . . . . ?
S1 C8 C9 C10 -131.02(12) . . . . ?
S1 C13 C14 C15 -179.24(12) . . . . ?
S1 C13 C18 C17 179.26(13) . . . . ?
F1 C10 C11 O1 164.18(12) . . . . ?
F1 C10 C12 C7 -164.70(12) . . . . ?
O1 C1 C2 C3 176.97(14) . . . . ?
O1 C1 C6 C5 -177.09(13) . . . . ?
O1 C1 C6 C7 2.4(2) . . . . ?
O2 S1 C8 C7 61.17(11) . . . . ?
O2 S1 C8 C9 179.70(11) . . . . ?
O2 S1 C13 C14 34.24(14) . . . . ?
O2 S1 C13 C18 -145.15(13) . . . . ?
O3 S1 C8 C7 -67.70(12) . . . . ?
O3 S1 C8 C9 50.82(13) . . . . ?
O3 S1 C13 C14 164.54(12) . . . . ?
O3 S1 C13 C18 -14.86(15) . . . . ?
C1 O1 C11 C10 77.97(17) . . . . ?
C1 C2 C3 C4 -0.2(2) . . . . ?
C1 C6 C7 C8 -52.78(19) . . . . ?
C1 C6 C7 C12 62.63(18) . . . . ?
C2 C1 C6 C5 -2.2(2) . . . . ?
C2 C1 C6 C7 177.25(14) . . . . ?
C2 C3 C4 Cl1 179.32(12) . . . . ?
C2 C3 C4 C5 -1.0(2) . . . . ?
C3 C4 C5 C6 0.6(2) . . . . ?
C4 C5 C6 C1 1.0(2) . . . . ?
C4 C5 C6 C7 -178.46(14) . . . . ?
C5 C6 C7 C8 126.70(14) . . . . ?
C5 C6 C7 C12 -117.89(15) . . . . ?
C6 C1 C2 C3 1.9(2) . . . . ?
C6 C7 C8 S1 -130.96(11) . . . . ?
C6 C7 C8 C9 106.41(14) . . . . ?
C6 C7 C12 C10 -84.13(15) . . . . ?
C7 C8 C9 C10 -11.87(17) . . . . ?
C8 S1 C13 C14 -79.31(14) . . . . ?
C8 S1 C13 C18 101.30(14) . . . . ?
C8 C7 C12 C10 36.62(16) . . . . ?
C8 C9 C10 F1 154.00(13) . . . . ?
C8 C9 C10 C11 -88.69(16) . . . . ?
C8 C9 C10 C12 35.09(17) . . . . ?
C9 C10 C11 O1 43.24(18) . . . . ?
C9 C10 C12 C7 -45.38(17) . . . . ?
C11 O1 C1 C2 123.55(16) . . . . ?
C11 O1 C1 C6 -61.41(19) . . . . ?
C11 C10 C12 C7 77.27(17) . . . . ?
C12 C7 C8 S1 107.54(12) . . . . ?
C12 C7 C8 C9 -15.09(16) . . . . ?
C12 C10 C11 O1 -74.62(18) . . . . ?
C13 S1 C8 C7 176.11(10) . . . . ?
C13 S1 C8 C9 -65.37(12) . . . . ?
C13 C14 C15 C16 0.3(2) . . . . ?
C14 C13 C18 C17 -0.1(2) . . . . ?
C14 C15 C16 C17 -0.7(2) . . . . ?
C14 C15 C16 C19 178.62(15) . . . . ?
C15 C16 C17 C18 0.7(2) . . . . ?
C16 C17 C18 C13 -0.3(3) . . . . ?
C18 C13 C14 C15 0.2(2) . . . . ?
C19 C16 C17 C18 -178.59(16) . . . . ?
